data_7007627
loop_
_publ_author_name
'El-Kadri, Oussama M'
'Heeg, Mary Jane'
'Winter, Charles H.'

_publ_section_title
;
 Synthesis, structural characterization, and properties of
 chromium(III) complexes containing amidinato ligands and
 eta2-pyrazolato, eta(2)-1,2,4-triazolato, or eta1-tetrazolato ligands.
;
_journal_issue 37
_journal_name_full 'Dalton transactions (Cambridge, England : 2003)'
_journal_page_first 4506
_journal_page_last 4513
_journal_paper_doi 10.1039/b607903b
_journal_year 2006
_chemical_formula_sum 'C24 H48 Cr N7'
_chemical_formula_weight 486.69
_chemical_name_systematic
;
?
;
_space_group_IT_number 15
_symmetry_cell_setting monoclinic
_symmetry_space_group_name_Hall '-C 2yc'
_symmetry_space_group_name_H-M 'C 1 2/c 1'
_atom_sites_solution_hydrogens geom
_atom_sites_solution_primary direct
_atom_sites_solution_secondary difmap
_audit_creation_method SHELXL-97
_cell_angle_alpha 90.00
_cell_angle_beta 96.556(2)
_cell_angle_gamma 90.00
_cell_formula_units_Z 4
_cell_length_a 11.4119(11)
_cell_length_b 16.3633(16)
_cell_length_c 15.2947(15)
_cell_measurement_reflns_used 909
_cell_measurement_temperature 213(2)
_cell_measurement_theta_max 28.5
_cell_measurement_theta_min 2.7
_cell_volume 2837.4(5)
_computing_cell_refinement 'Bruker SAINT'
_computing_data_collection 'Bruker SMART'
_computing_data_reduction 'Bruker SAINT'
_computing_molecular_graphics SHELXTL-Plus
_computing_publication_material SHELXL-97
_computing_structure_refinement 'SHELXL-97 (Sheldrick, 1997)'
_computing_structure_solution 'SHELXS-97 (Sheldrick, 1990)'
_diffrn_ambient_temperature 213(2)
_diffrn_measured_fraction_theta_full 0.913
_diffrn_measured_fraction_theta_max 0.913
_diffrn_measurement_device_type 'Bruker P4/CCD'
_diffrn_measurement_method 'SMART CCD'
_diffrn_radiation_monochromator graphite
_diffrn_radiation_source 'fine-focus sealed tube'
_diffrn_radiation_type MoK\a
_diffrn_radiation_wavelength 0.71073
_diffrn_reflns_av_R_equivalents 0.0169
_diffrn_reflns_av_sigmaI/netI 0.0177
_diffrn_reflns_limit_h_max 15
_diffrn_reflns_limit_h_min -14
_diffrn_reflns_limit_k_max 21
_diffrn_reflns_limit_k_min -20
_diffrn_reflns_limit_l_max 7
_diffrn_reflns_limit_l_min -19
_diffrn_reflns_number 7311
_diffrn_reflns_theta_full 28.30
_diffrn_reflns_theta_max 28.30
_diffrn_reflns_theta_min 2.45
_exptl_absorpt_coefficient_mu 0.426
_exptl_absorpt_correction_T_max 0.8828
_exptl_absorpt_correction_T_min 0.8480
_exptl_absorpt_correction_type multi-scan
_exptl_crystal_colour 'dark violet'
_exptl_crystal_density_diffrn 1.139
_exptl_crystal_density_method 'not measured'
_exptl_crystal_description rhomboids
_exptl_crystal_F_000 1060
_exptl_crystal_size_max 0.40
_exptl_crystal_size_mid 0.40
_exptl_crystal_size_min 0.30
_refine_diff_density_max 0.322
_refine_diff_density_min -0.190
_refine_diff_density_rms 0.046
_refine_ls_extinction_method none
_refine_ls_goodness_of_fit_ref 1.055
_refine_ls_hydrogen_treatment mixed
_refine_ls_matrix_type full
_refine_ls_number_parameters 154
_refine_ls_number_reflns 3231
_refine_ls_number_restraints 0
_refine_ls_restrained_S_all 1.055
_refine_ls_R_factor_all 0.0347
_refine_ls_R_factor_gt 0.0313
_refine_ls_shift/su_max 0.003
_refine_ls_shift/su_mean 0.000
_refine_ls_structure_factor_coef Fsqd
_refine_ls_weighting_details 'calc w=1/[\s^2^(Fo^2^)+(0.0593P)^2^+1.0398P] where P=(Fo^2^+2Fc^2^)/3'
_refine_ls_weighting_scheme calc
_refine_ls_wR_factor_gt 0.0932
_refine_ls_wR_factor_ref 0.0957
_reflns_number_gt 2942
_reflns_number_total 3231
_reflns_threshold_expression >2sigma(I)
_cod_data_source_file b607903b.txt
_cod_data_source_block crme_(3)
_cod_depositor_comments
;
The following automatic conversions were performed:
'_exptl_absorpt_correction_type' value 'Multi-scan' changed to
'multi-scan' according to
'/home/saulius/struct/CIF-dictionaries/cif_core.dic' dictionary named
'cif_core.dic' version 2.4.1 from 2010-06-29.

Automatic conversion script
Id: cif_fix_enum 1527 2010-12-29 10:47:43Z saulius 
;
_cod_original_sg_symbol_H-M C2/c
_cod_database_code 7007627

loop_
_symmetry_equiv_pos_as_xyz
'x, y, z'
'-x, y, -z+1/2'
'x+1/2, y+1/2, z'
'-x+1/2, y+1/2, -z+1/2'
'-x, -y, -z'
'x, -y, z-1/2'
'-x+1/2, -y+1/2, -z'
'x+1/2, -y+1/2, z-1/2'

loop_
_atom_site_label
_atom_site_type_symbol
_atom_site_fract_x
_atom_site_fract_y
_atom_site_fract_z
_atom_site_U_iso_or_equiv
_atom_site_adp_type
_atom_site_occupancy
_atom_site_symmetry_multiplicity
_atom_site_calc_flag
_atom_site_refinement_flags
_atom_site_disorder_assembly
_atom_site_disorder_group
Cr1 Cr 0.5000 0.266360(15) 0.7500 0.02773(10) Uani 1 2 d S . .
N1 N 0.52952(10) 0.38616(6) 0.79193(8) 0.0375(2) Uani 1 1 d . . .
N2 N 0.5000 0.51494(11) 0.7500 0.0548(5) Uani 1 2 d S . .
C1 C 0.54551(14) 0.46392(9) 0.81380(11) 0.0458(3) Uani 1 1 d . . .
C2 C 0.6081(2) 0.49007(13) 0.90039(13) 0.0702(5) Uani 1 1 d . . .
H2A H 0.6104 0.4449 0.9416 0.084 Uiso 1 1 calc R . .
H2B H 0.5665 0.5357 0.9230 0.084 Uiso 1 1 calc R . .
H2C H 0.6879 0.5065 0.8928 0.084 Uiso 1 1 calc R . .
N3 N 0.32612(10) 0.25354(7) 0.76809(8) 0.0333(2) Uani 1 1 d . . .
N4 N 0.40935(10) 0.18658(6) 0.66858(7) 0.0346(2) Uani 1 1 d . . .
C3 C 0.30740(11) 0.20452(8) 0.69892(8) 0.0332(3) Uani 1 1 d . . .
C4 C 0.18819(13) 0.17332(10) 0.65979(10) 0.0464(3) Uani 1 1 d . . .
H4A H 0.1683 0.1246 0.6911 0.056 Uiso 1 1 calc R . .
H4B H 0.1908 0.1603 0.5982 0.056 Uiso 1 1 calc R . .
H4C H 0.1290 0.2151 0.6650 0.056 Uiso 1 1 calc R . .
C5 C 0.23590(12) 0.29528(10) 0.81397(10) 0.0420(3) Uani 1 1 d . . .
C6 C 0.14925(15) 0.23463(12) 0.84919(12) 0.0558(4) Uani 1 1 d . . .
H6A H 0.1002 0.2101 0.8002 0.067 Uiso 1 1 calc R . .
H6B H 0.0998 0.2634 0.8866 0.067 Uiso 1 1 calc R . .
H6C H 0.1932 0.1922 0.8830 0.067 Uiso 1 1 calc R . .
C7 C 0.30108(14) 0.33880(12) 0.89348(11) 0.0573(4) Uani 1 1 d . . .
H7A H 0.3482 0.2995 0.9297 0.069 Uiso 1 1 calc R . .
H7B H 0.2443 0.3639 0.9278 0.069 Uiso 1 1 calc R . .
H7C H 0.3521 0.3806 0.8735 0.069 Uiso 1 1 calc R . .
C8 C 0.16929(15) 0.35938(11) 0.75468(12) 0.0561(4) Uani 1 1 d . . .
H8A H 0.2251 0.3977 0.7344 0.067 Uiso 1 1 calc R . .
H8B H 0.1147 0.3885 0.7877 0.067 Uiso 1 1 calc R . .
H8C H 0.1259 0.3326 0.7045 0.067 Uiso 1 1 calc R . .
C9 C 0.42933(13) 0.12728(8) 0.59919(9) 0.0399(3) Uani 1 1 d . . .
C10 C 0.56133(16) 0.11217(13) 0.60573(13) 0.0647(5) Uani 1 1 d . . .
H10A H 0.6017 0.1633 0.5979 0.078 Uiso 1 1 calc R . .
H10B H 0.5781 0.0739 0.5603 0.078 Uiso 1 1 calc R . .
H10C H 0.5884 0.0896 0.6631 0.078 Uiso 1 1 calc R . .
C11 C 0.38978(18) 0.16163(13) 0.50796(10) 0.0600(4) Uani 1 1 d . . .
H11A H 0.3049 0.1693 0.5012 0.072 Uiso 1 1 calc R . .
H11B H 0.4110 0.1237 0.4636 0.072 Uiso 1 1 calc R . .
H11C H 0.4283 0.2137 0.5010 0.072 Uiso 1 1 calc R . .
C12 C 0.3697(2) 0.04521(10) 0.61210(13) 0.0676(5) Uani 1 1 d . . .
H12A H 0.3860 0.0285 0.6731 0.081 Uiso 1 1 calc R . .
H12B H 0.4001 0.0044 0.5745 0.081 Uiso 1 1 calc R . .
H12C H 0.2852 0.0506 0.5968 0.081 Uiso 1 1 calc R . .

loop_
_atom_site_aniso_label
_atom_site_aniso_U_11
_atom_site_aniso_U_22
_atom_site_aniso_U_33
_atom_site_aniso_U_23
_atom_site_aniso_U_13
_atom_site_aniso_U_12
Cr1 0.03011(15) 0.02575(15) 0.02828(16) 0.000 0.00740(10) 0.000
N1 0.0417(6) 0.0313(5) 0.0396(6) -0.0016(4) 0.0053(5) -0.0006(4)
N2 0.0637(12) 0.0302(8) 0.0708(13) 0.000 0.0095(10) 0.000
C1 0.0479(8) 0.0347(7) 0.0553(9) -0.0080(6) 0.0084(6) -0.0039(6)
C2 0.0827(13) 0.0590(11) 0.0668(11) -0.0211(9) -0.0008(10) -0.0122(10)
N3 0.0314(5) 0.0361(5) 0.0337(6) -0.0030(4) 0.0095(4) -0.0007(4)
N4 0.0382(5) 0.0319(5) 0.0347(5) -0.0064(4) 0.0088(4) -0.0020(4)
C3 0.0355(6) 0.0315(6) 0.0330(6) 0.0029(5) 0.0062(5) -0.0038(5)
C4 0.0404(7) 0.0535(9) 0.0454(8) -0.0056(6) 0.0055(6) -0.0122(6)
C5 0.0358(6) 0.0511(8) 0.0414(7) -0.0072(6) 0.0136(5) 0.0021(6)
C6 0.0431(8) 0.0762(12) 0.0520(10) -0.0012(8) 0.0225(7) -0.0048(7)
C7 0.0487(8) 0.0751(11) 0.0507(9) -0.0240(8) 0.0168(7) 0.0033(8)
C8 0.0505(8) 0.0552(9) 0.0645(10) -0.0051(8) 0.0144(7) 0.0151(7)
C9 0.0527(8) 0.0353(6) 0.0328(6) -0.0070(5) 0.0090(5) -0.0010(6)
C10 0.0605(10) 0.0751(12) 0.0591(10) -0.0333(9) 0.0092(8) 0.0164(9)
C11 0.0771(12) 0.0692(11) 0.0349(8) -0.0004(7) 0.0118(7) 0.0044(9)
C12 0.1071(16) 0.0343(8) 0.0654(11) -0.0121(7) 0.0274(10) -0.0094(9)

loop_
_atom_type_symbol
_atom_type_description
_atom_type_scat_dispersion_real
_atom_type_scat_dispersion_imag
_atom_type_scat_source
C C 0.0033 0.0016 'International Tables Vol C Tables 4.2.6.8 and 6.1.1.4'
H H 0.0000 0.0000 'International Tables Vol C Tables 4.2.6.8 and 6.1.1.4'
N N 0.0061 0.0033 'International Tables Vol C Tables 4.2.6.8 and 6.1.1.4'
Cr Cr 0.3209 0.6236 'International Tables Vol C Tables 4.2.6.8 and 6.1.1.4'

loop_
_geom_angle_atom_site_label_1
_geom_angle_atom_site_label_2
_geom_angle_atom_site_label_3
_geom_angle
_geom_angle_site_symmetry_1
_geom_angle_site_symmetry_3
_geom_angle_publ_flag
N4 Cr1 N4 98.88(7) . 2_656 ?
N4 Cr1 N3 65.05(4) . . ?
N4 Cr1 N3 106.77(4) 2_656 . ?
N4 Cr1 N3 106.77(4) . 2_656 ?
N4 Cr1 N3 65.05(4) 2_656 2_656 ?
N3 Cr1 N3 168.23(6) . 2_656 ?
N4 Cr1 N1 111.60(4) . 2_656 ?
N4 Cr1 N1 149.17(5) 2_656 2_656 ?
N3 Cr1 N1 90.74(4) . 2_656 ?
N3 Cr1 N1 100.40(4) 2_656 2_656 ?
N4 Cr1 N1 149.17(5) . . ?
N4 Cr1 N1 111.60(4) 2_656 . ?
N3 Cr1 N1 100.40(4) . . ?
N3 Cr1 N1 90.74(4) 2_656 . ?
N1 Cr1 N1 38.76(6) 2_656 . ?
C1 N1 N1 105.89(9) . 2_656 ?
C1 N1 Cr1 176.49(11) . . ?
N1 N1 Cr1 70.62(3) 2_656 . ?
C1 N2 C1 103.12(17) 2_656 . ?
N1 C1 N2 112.55(13) . . ?
N1 C1 C2 122.53(15) . . ?
N2 C1 C2 124.91(15) . . ?
C3 N3 C5 126.95(11) . . ?
C3 N3 Cr1 91.41(8) . . ?
C5 N3 Cr1 139.12(9) . . ?
C3 N4 C9 127.44(11) . . ?
C3 N4 Cr1 92.82(8) . . ?
C9 N4 Cr1 139.74(9) . . ?
N3 C3 N4 110.09(11) . . ?
N3 C3 C4 125.20(12) . . ?
N4 C3 C4 124.72(12) . . ?
N3 C3 Cr1 56.07(7) . . ?
N4 C3 Cr1 54.46(6) . . ?
C4 C3 Cr1 173.86(10) . . ?
N3 C5 C7 106.93(11) . . ?
N3 C5 C8 111.17(12) . . ?
C7 C5 C8 108.42(14) . . ?
N3 C5 C6 112.21(13) . . ?
C7 C5 C6 107.20(13) . . ?
C8 C5 C6 110.69(13) . . ?
N4 C9 C10 107.06(11) . . ?
N4 C9 C11 111.24(12) . . ?
C10 C9 C11 107.96(14) . . ?
N4 C9 C12 112.18(12) . . ?
C10 C9 C12 107.52(15) . . ?
C11 C9 C12 110.65(14) . . ?

loop_
_geom_bond_atom_site_label_1
_geom_bond_atom_site_label_2
_geom_bond_distance
_geom_bond_site_symmetry_2
_geom_bond_publ_flag
Cr1 N4 2.0077(11) . ?
Cr1 N4 2.0077(11) 2_656 ?
Cr1 N3 2.0453(11) . ?
Cr1 N3 2.0453(11) 2_656 ?
Cr1 N1 2.0781(11) 2_656 ?
Cr1 N1 2.0781(11) . ?
N1 C1 1.3229(18) . ?
N1 N1 1.379(2) 2_656 ?
N2 C1 1.343(2) 2_656 ?
N2 C1 1.3428(19) . ?
C1 C2 1.494(2) . ?
N3 C3 1.3254(17) . ?
N3 C5 1.4778(17) . ?
N4 C3 1.3337(16) . ?
N4 C9 1.4748(16) . ?
C3 C4 1.5111(18) . ?
C5 C7 1.527(2) . ?
C5 C8 1.531(2) . ?
C5 C6 1.541(2) . ?
C9 C10 1.518(2) . ?
C9 C11 1.524(2) . ?
C9 C12 1.528(2) . ?
